data_7225024
loop_
_publ_author_name
'Jiang, Yan-Hong'
'Yan, Chao Guo'

_publ_section_title
;
 Indium chloride catalyzed three-component reaction for synthesis of
 2-((oxoindolin-3-yl)-4,5,6,7-tetrahydro-1H-indol-1-yl)benzamides
;
_journal_name_full 'RSC Adv.'
_journal_paper_doi 10.1039/C6RA08811B
_journal_year 2016
_chemical_formula_moiety 'C39 H34 Cl N3 O3'
_chemical_formula_sum 'C39 H34 Cl N3 O3'
_chemical_formula_weight 628.14
_chemical_name_systematic
; 
 ? 
;
_space_group_IT_number 15
_symmetry_cell_setting monoclinic
_symmetry_space_group_name_Hall '-C 2yc'
_symmetry_space_group_name_H-M 'C 1 2/c 1'
_atom_sites_solution_hydrogens geom
_atom_sites_solution_primary direct
_atom_sites_solution_secondary difmap
_audit_block_doi 10.5517/cc1knqmk
_audit_creation_method SHELXL-97
_audit_update_record
;
2016-01-26 deposited with the CCDC.
2016-04-18 downloaded from the CCDC.
;
_cell_angle_alpha 90.00
_cell_angle_beta 127.793(3)
_cell_angle_gamma 90.00
_cell_formula_units_Z 8
_cell_length_a 32.879(4)
_cell_length_b 11.2887(13)
_cell_length_c 22.666(3)
_cell_measurement_reflns_used 8517
_cell_measurement_temperature 296(2)
_cell_measurement_theta_max 25.83
_cell_measurement_theta_min 2.27
_cell_volume 6648.0(14)
_computing_cell_refinement 'Bruker SMART'
_computing_data_collection 'Bruker SMART'
_computing_data_reduction 'Bruker SAINT'
_computing_molecular_graphics 'Bruker SHELXTL'
_computing_publication_material 'Bruker SHELXTL'
_computing_structure_refinement 'SHELXL-97 (Sheldrick, 2008)'
_computing_structure_solution 'SHELXS-97 (Sheldrick, 2008)'
_diffrn_ambient_temperature 296(2)
_diffrn_measured_fraction_theta_full 0.993
_diffrn_measured_fraction_theta_max 0.993
_diffrn_measurement_device_type 'CCD area detector'
_diffrn_measurement_method 'phi and omega scans'
_diffrn_radiation_monochromator graphite
_diffrn_radiation_source 'fine-focus sealed tube'
_diffrn_radiation_type MoK\a
_diffrn_radiation_wavelength 0.71073
_diffrn_reflns_av_R_equivalents 0.0754
_diffrn_reflns_av_sigmaI/netI 0.0818
_diffrn_reflns_limit_h_max 37
_diffrn_reflns_limit_h_min -42
_diffrn_reflns_limit_k_max 14
_diffrn_reflns_limit_k_min -14
_diffrn_reflns_limit_l_max 29
_diffrn_reflns_limit_l_min -27
_diffrn_reflns_number 33612
_diffrn_reflns_theta_full 27.58
_diffrn_reflns_theta_max 27.58
_diffrn_reflns_theta_min 1.57
_exptl_absorpt_coefficient_mu 0.157
_exptl_absorpt_correction_T_max 0.969
_exptl_absorpt_correction_T_min 0.963
_exptl_absorpt_correction_type multi-scan
_exptl_absorpt_process_details sadabs
_exptl_crystal_colour colorless
_exptl_crystal_density_diffrn 1.255
_exptl_crystal_density_method 'not measured'
_exptl_crystal_description block
_exptl_crystal_F_000 2640
_exptl_crystal_size_max 0.24
_exptl_crystal_size_mid 0.20
_exptl_crystal_size_min 0.20
_refine_diff_density_max 0.668
_refine_diff_density_min -0.418
_refine_diff_density_rms 0.150
_refine_ls_extinction_coef 0.0079(8)
_refine_ls_extinction_expression Fc^*^=kFc[1+0.001xFc^2^\l^3^/sin(2\q)]^-1/4^
_refine_ls_extinction_method SHELXL
_refine_ls_goodness_of_fit_ref 1.043
_refine_ls_hydrogen_treatment constr
_refine_ls_matrix_type full
_refine_ls_number_parameters 419
_refine_ls_number_reflns 7656
_refine_ls_number_restraints 0
_refine_ls_restrained_S_all 1.043
_refine_ls_R_factor_all 0.1517
_refine_ls_R_factor_gt 0.0799
_refine_ls_shift/su_max 0.000
_refine_ls_shift/su_mean 0.000
_refine_ls_structure_factor_coef Fsqd
_refine_ls_weighting_details 'calc w=1/[\s^2^(Fo^2^)+(0.1488P)^2^+0.5924P] where P=(Fo^2^+2Fc^2^)/3'
_refine_ls_weighting_scheme calc
_refine_ls_wR_factor_gt 0.2093
_refine_ls_wR_factor_ref 0.2574
_reflns_number_gt 4172
_reflns_number_total 7656
_reflns_threshold_expression >2sigma(I)
_cod_data_source_file c6ra08811b2.cif
_cod_data_source_block 1g
_cod_depositor_comments
;
The following automatic conversions were performed:

'_symmetry_cell_setting' value 'Monoclinic' changed to 'monoclinic'
according to
/usr/data/users/saulius/crontab/automatic-downloads/rss-feeds/RSC/lib/dictionaries/cif_core.dic
dictionary named 'cif_core.dic' version 2.4.2 from 2011-04-26.

Automatic conversion script
Id: cif_fix_values 4268 2015-11-12 08:31:59Z antanas 
;
_cod_original_sg_symbol_H-M 'C 2/c'
_cod_database_code 7225024

loop_
_symmetry_equiv_pos_as_xyz
'x, y, z'
'-x, y, -z+1/2'
'x+1/2, y+1/2, z'
'-x+1/2, y+1/2, -z+1/2'
'-x, -y, -z'
'x, -y, z-1/2'
'-x+1/2, -y+1/2, -z'
'x+1/2, -y+1/2, z-1/2'

loop_
_atom_site_label
_atom_site_type_symbol
_atom_site_fract_x
_atom_site_fract_y
_atom_site_fract_z
_atom_site_U_iso_or_equiv
_atom_site_adp_type
_atom_site_occupancy
_atom_site_symmetry_multiplicity
_atom_site_calc_flag
_atom_site_refinement_flags
C1 C 0.42260(19) 0.7870(3) 0.9313(2) 0.0912(13) Uani 1 1 d .
H1 H 0.4091 0.7603 0.9550 0.109 Uiso 1 1 calc R
C2 C 0.4703(3) 0.8447(5) 0.9721(3) 0.134(2) Uani 1 1 d .
H2A H 0.4890 0.8548 1.0234 0.161 Uiso 1 1 calc R
C3 C 0.4894(2) 0.8864(5) 0.9368(5) 0.138(3) Uani 1 1 d .
H3 H 0.5206 0.9267 0.9641 0.166 Uiso 1 1 calc R
C4 C 0.4634(2) 0.8696(4) 0.8627(4) 0.1121(17) Uani 1 1 d .
H4 H 0.4769 0.8964 0.8392 0.134 Uiso 1 1 calc R
C5 C 0.41653(15) 0.8120(3) 0.8223(2) 0.0807(11) Uani 1 1 d .
H5 H 0.3985 0.8012 0.7713 0.097 Uiso 1 1 calc R
C6 C 0.39590(13) 0.7703(2) 0.85588(19) 0.0606(8) Uani 1 1 d .
C7 C 0.34433(12) 0.7112(3) 0.81068(17) 0.0595(8) Uani 1 1 d .
H7A H 0.3402 0.6703 0.8443 0.071 Uiso 1 1 calc R
H7B H 0.3179 0.7717 0.7849 0.071 Uiso 1 1 calc R
C8 C 0.35864(10) 0.5144(2) 0.77235(15) 0.0417(6) Uani 1 1 d .
C9 C 0.39382(11) 0.4628(3) 0.84108(16) 0.0514(7) Uani 1 1 d .
H9 H 0.4054 0.5018 0.8850 0.062 Uiso 1 1 calc R
C10 C 0.41128(12) 0.3503(3) 0.84218(19) 0.0628(8) Uani 1 1 d .
H10 H 0.4347 0.3132 0.8880 0.075 Uiso 1 1 calc R
C11 C 0.39521(12) 0.2916(3) 0.7780(2) 0.0636(9) Uani 1 1 d .
C12 C 0.41558(16) 0.1659(3) 0.7823(2) 0.0861(12) Uani 1 1 d .
H12A H 0.4433 0.1470 0.8333 0.129 Uiso 1 1 calc R
H12B H 0.4278 0.1633 0.7532 0.129 Uiso 1 1 calc R
H12C H 0.3883 0.1094 0.7629 0.129 Uiso 1 1 calc R
C13 C 0.35954(11) 0.3463(2) 0.70917(17) 0.0526(7) Uani 1 1 d .
H13 H 0.3483 0.3081 0.6652 0.063 Uiso 1 1 calc R
C14 C 0.34129(10) 0.4567(2) 0.70691(15) 0.0411(6) Uani 1 1 d .
C15 C 0.30352(9) 0.5363(2) 0.64274(14) 0.0410(6) Uani 1 1 d .
H15 H 0.2694 0.5026 0.6197 0.049 Uiso 1 1 calc R
C16 C 0.30669(10) 0.6495(2) 0.68215(16) 0.0437(6) Uani 1 1 d .
C17 C 0.30868(9) 0.5474(2) 0.58191(14) 0.0406(6) Uani 1 1 d .
C18 C 0.27063(9) 0.5275(2) 0.50862(14) 0.0385(6) Uani 1 1 d .
C19 C 0.21633(9) 0.4963(2) 0.47020(14) 0.0409(6) Uani 1 1 d .
C20 C 0.20386(11) 0.3903(2) 0.48726(17) 0.0519(7) Uani 1 1 d .
H20 H 0.2299 0.3378 0.5207 0.062 Uiso 1 1 calc R
C21 C 0.15375(12) 0.3627(3) 0.45535(19) 0.0616(8) Uani 1 1 d .
H21 H 0.1458 0.2924 0.4677 0.074 Uiso 1 1 calc R
C22 C 0.11582(11) 0.4386(3) 0.4056(2) 0.0630(9) Uani 1 1 d .
C23 C 0.12635(11) 0.5427(3) 0.3859(2) 0.0670(9) Uani 1 1 d .
H23 H 0.0998 0.5927 0.3505 0.080 Uiso 1 1 calc R
C24 C 0.17685(11) 0.5717(3) 0.41945(17) 0.0561(8) Uani 1 1 d .
H24 H 0.1845 0.6431 0.4077 0.067 Uiso 1 1 calc R
C25 C 0.20588(14) 0.3397(3) 0.2371(2) 0.0672(9) Uani 1 1 d .
H25 H 0.2039 0.2721 0.2587 0.081 Uiso 1 1 calc R
C26 C 0.18029(16) 0.3440(4) 0.1611(2) 0.0816(11) Uani 1 1 d .
H26 H 0.1608 0.2795 0.1315 0.098 Uiso 1 1 calc R
C27 C 0.18343(14) 0.4432(3) 0.12909(19) 0.0703(10) Uani 1 1 d .
H27 H 0.1660 0.4456 0.0778 0.084 Uiso 1 1 calc R
C28 C 0.21148(12) 0.5365(3) 0.17137(18) 0.0576(8) Uani 1 1 d .
H28 H 0.2135 0.6034 0.1493 0.069 Uiso 1 1 calc R
C29 C 0.23755(11) 0.5337(2) 0.24787(16) 0.0491(7) Uani 1 1 d .
H29 H 0.2573 0.5984 0.2771 0.059 Uiso 1 1 calc R
C30 C 0.23424(10) 0.4351(2) 0.28088(15) 0.0435(7) Uani 1 1 d .
C31 C 0.26163(11) 0.4286(2) 0.36300(16) 0.0455(7) Uani 1 1 d .
C32 C 0.35454(10) 0.5750(2) 0.58975(15) 0.0444(7) Uani 1 1 d .
C33 C 0.34223(10) 0.5669(2) 0.51975(15) 0.0448(7) Uani 1 1 d .
C34 C 0.37925(11) 0.5738(3) 0.50265(17) 0.0573(8) Uani 1 1 d .
H34A H 0.3767 0.6509 0.4817 0.069 Uiso 1 1 calc R
H34B H 0.3708 0.5140 0.4660 0.069 Uiso 1 1 calc R
C35 C 0.43352(10) 0.5546(3) 0.57297(17) 0.0569(8) Uani 1 1 d .
C36 C 0.47231(12) 0.5799(3) 0.5594(2) 0.0720(10) Uani 1 1 d .
H36A H 0.4681 0.5238 0.5242 0.108 Uiso 1 1 calc R
H36B H 0.5065 0.5735 0.6056 0.108 Uiso 1 1 calc R
H36C H 0.4670 0.6586 0.5398 0.108 Uiso 1 1 calc R
C37 C 0.43964(16) 0.4217(3) 0.5958(3) 0.0876(12) Uani 1 1 d .
H37A H 0.4342 0.3729 0.5568 0.131 Uiso 1 1 calc R
H37B H 0.4148 0.4019 0.6035 0.131 Uiso 1 1 calc R
H37C H 0.4737 0.4085 0.6411 0.131 Uiso 1 1 calc R
C38 C 0.44377(12) 0.6273(3) 0.63672(19) 0.0650(9) Uani 1 1 d .
H38A H 0.4435 0.7104 0.6256 0.078 Uiso 1 1 calc R
H38B H 0.4780 0.6087 0.6814 0.078 Uiso 1 1 calc R
C39 C 0.40590(11) 0.6093(3) 0.65329(17) 0.0556(8) Uani 1 1 d .
Cl1 Cl 0.05188(4) 0.40366(12) 0.36348(8) 0.1115(5) Uani 1 1 d .
N1 N 0.33629(8) 0.62716(18) 0.75608(13) 0.0434(6) Uani 1 1 d .
N2 N 0.26481(8) 0.53281(19) 0.39485(12) 0.0430(5) Uani 1 1 d .
H2B H 0.2500 0.5946 0.3674 0.052 Uiso 1 1 calc R
N3 N 0.29151(8) 0.54114(19) 0.47095(12) 0.0422(5) Uani 1 1 d .
O1 O 0.28436(8) 0.74293(17) 0.65228(12) 0.0614(6) Uani 1 1 d .
O2 O 0.28035(10) 0.33727(18) 0.39900(13) 0.0727(7) Uani 1 1 d .
O3 O 0.41775(8) 0.6272(2) 0.71471(12) 0.0778(8) Uani 1 1 d .

loop_
_atom_site_aniso_label
_atom_site_aniso_U_11
_atom_site_aniso_U_22
_atom_site_aniso_U_33
_atom_site_aniso_U_23
_atom_site_aniso_U_13
_atom_site_aniso_U_12
C1 0.118(4) 0.065(2) 0.064(3) -0.010(2) 0.042(3) 0.011(2)
C2 0.135(6) 0.084(3) 0.081(4) -0.030(3) 0.015(4) 0.014(3)
C3 0.099(4) 0.078(3) 0.172(7) -0.051(4) 0.050(5) -0.013(3)
C4 0.105(4) 0.069(3) 0.170(6) -0.026(3) 0.088(4) -0.022(2)
C5 0.087(3) 0.0632(19) 0.095(3) -0.012(2) 0.058(3) -0.0101(19)
C6 0.075(2) 0.0439(15) 0.061(2) -0.0014(15) 0.041(2) 0.0090(15)
C7 0.071(2) 0.0671(18) 0.0532(19) -0.0043(16) 0.0443(18) 0.0063(16)
C8 0.0396(14) 0.0520(15) 0.0405(16) 0.0033(13) 0.0282(13) -0.0005(12)
C9 0.0473(16) 0.0685(18) 0.0356(16) 0.0045(14) 0.0238(14) 0.0002(14)
C10 0.0551(19) 0.076(2) 0.0486(19) 0.0183(17) 0.0274(17) 0.0125(16)
C11 0.0578(19) 0.0639(18) 0.065(2) 0.0094(18) 0.0358(19) 0.0164(16)
C12 0.089(3) 0.067(2) 0.086(3) 0.0088(19) 0.046(2) 0.036(2)
C13 0.0519(17) 0.0596(17) 0.0480(18) 0.0003(15) 0.0315(16) 0.0069(14)
C14 0.0385(13) 0.0532(15) 0.0369(15) 0.0004(12) 0.0258(13) -0.0008(12)
C15 0.0335(13) 0.0561(15) 0.0359(15) 0.0016(12) 0.0227(13) 0.0012(12)
C16 0.0432(15) 0.0543(15) 0.0457(17) 0.0053(14) 0.0334(14) 0.0057(13)
C17 0.0333(13) 0.0572(15) 0.0332(15) 0.0005(12) 0.0212(12) 0.0009(11)
C18 0.0349(13) 0.0491(14) 0.0326(15) 0.0052(12) 0.0212(12) 0.0050(11)
C19 0.0344(13) 0.0526(14) 0.0361(15) -0.0010(12) 0.0218(13) 0.0024(12)
C20 0.0454(16) 0.0511(15) 0.0514(18) 0.0052(14) 0.0256(15) 0.0040(13)
C21 0.0521(19) 0.0604(18) 0.067(2) -0.0039(16) 0.0341(18) -0.0117(15)
C22 0.0404(16) 0.082(2) 0.065(2) -0.0059(18) 0.0318(17) -0.0086(16)
C23 0.0376(16) 0.085(2) 0.060(2) 0.0183(18) 0.0207(16) 0.0186(16)
C24 0.0402(16) 0.0646(18) 0.055(2) 0.0156(15) 0.0248(16) 0.0052(13)
C25 0.085(2) 0.0616(18) 0.064(2) -0.0078(17) 0.051(2) -0.0138(18)
C26 0.092(3) 0.093(3) 0.054(2) -0.025(2) 0.042(2) -0.027(2)
C27 0.077(2) 0.092(3) 0.0383(18) -0.0051(19) 0.0334(19) 0.006(2)
C28 0.072(2) 0.0646(18) 0.0496(19) 0.0050(16) 0.0444(18) 0.0117(16)
C29 0.0576(17) 0.0505(15) 0.0478(18) 0.0001(13) 0.0368(16) 0.0026(13)
C30 0.0427(15) 0.0501(15) 0.0411(16) -0.0013(13) 0.0275(14) 0.0066(12)
C31 0.0478(16) 0.0494(15) 0.0445(17) 0.0054(13) 0.0309(15) 0.0064(13)
C32 0.0343(14) 0.0664(16) 0.0341(15) 0.0006(13) 0.0217(13) 0.0005(12)
C33 0.0358(14) 0.0668(17) 0.0337(15) 0.0034(13) 0.0223(13) 0.0033(12)
C34 0.0427(16) 0.095(2) 0.0422(17) 0.0017(16) 0.0300(15) 0.0004(15)
C35 0.0395(15) 0.092(2) 0.0465(18) -0.0123(16) 0.0302(15) -0.0082(15)
C36 0.0504(18) 0.115(3) 0.064(2) -0.015(2) 0.0420(18) -0.0141(18)
C37 0.086(3) 0.079(2) 0.100(3) 0.005(2) 0.058(3) 0.017(2)
C38 0.0461(17) 0.097(2) 0.055(2) -0.0106(18) 0.0324(17) -0.0122(16)
C39 0.0436(16) 0.084(2) 0.0434(19) -0.0048(16) 0.0290(15) -0.0042(14)
Cl1 0.0436(5) 0.1371(10) 0.1331(11) -0.0074(8) 0.0437(7) -0.0185(5)
N1 0.0495(13) 0.0507(13) 0.0370(13) -0.0011(10) 0.0300(12) 0.0017(10)
N2 0.0429(12) 0.0550(13) 0.0275(12) 0.0057(10) 0.0198(10) 0.0111(10)
N3 0.0357(12) 0.0633(13) 0.0284(12) 0.0039(10) 0.0200(10) 0.0055(10)
O1 0.0707(14) 0.0597(12) 0.0634(14) 0.0162(11) 0.0459(13) 0.0189(11)
O2 0.1017(18) 0.0565(13) 0.0586(15) 0.0182(11) 0.0485(14) 0.0243(12)
O3 0.0528(13) 0.142(2) 0.0444(14) -0.0265(14) 0.0327(12) -0.0235(13)

loop_
_atom_type_symbol
_atom_type_description
_atom_type_scat_dispersion_real
_atom_type_scat_dispersion_imag
_atom_type_scat_source
C C 0.0033 0.0016 'International Tables Vol C Tables 4.2.6.8 and 6.1.1.4'
H H 0.0000 0.0000 'International Tables Vol C Tables 4.2.6.8 and 6.1.1.4'
N N 0.0061 0.0033 'International Tables Vol C Tables 4.2.6.8 and 6.1.1.4'
O O 0.0106 0.0060 'International Tables Vol C Tables 4.2.6.8 and 6.1.1.4'
Cl Cl 0.1484 0.1585 'International Tables Vol C Tables 4.2.6.8 and 6.1.1.4'

loop_
_geom_angle_atom_site_label_1
_geom_angle_atom_site_label_2
_geom_angle_atom_site_label_3
_geom_angle
C6 C1 C2 119.2(5)
C6 C1 H1 120.4
C2 C1 H1 120.4
C3 C2 C1 120.2(6)
C3 C2 H2A 119.9
C1 C2 H2A 119.9
C4 C3 C2 120.8(6)
C4 C3 H3 119.6
C2 C3 H3 119.6
C3 C4 C5 119.2(5)
C3 C4 H4 120.4
C5 C4 H4 120.4
C6 C5 C4 121.6(4)
C6 C5 H5 119.2
C4 C5 H5 119.2
C1 C6 C5 119.0(4)
C1 C6 C7 120.3(3)
C5 C6 C7 120.6(3)
N1 C7 C6 114.4(2)
N1 C7 H7A 108.7
C6 C7 H7A 108.7
N1 C7 H7B 108.7
C6 C7 H7B 108.7
H7A C7 H7B 107.6
C9 C8 C14 121.5(3)
C9 C8 N1 128.6(3)
C14 C8 N1 109.9(2)
C8 C9 C10 117.3(3)
C8 C9 H9 121.3
C10 C9 H9 121.3
C11 C10 C9 122.3(3)
C11 C10 H10 118.8
C9 C10 H10 118.8
C10 C11 C13 119.0(3)
C10 C11 C12 120.3(3)
C13 C11 C12 120.7(3)
C11 C12 H12A 109.5
C11 C12 H12B 109.5
H12A C12 H12B 109.5
C11 C12 H12C 109.5
H12A C12 H12C 109.5
H12B C12 H12C 109.5
C14 C13 C11 119.5(3)
C14 C13 H13 120.2
C11 C13 H13 120.2
C13 C14 C8 120.3(3)
C13 C14 C15 131.6(2)
C8 C14 C15 108.1(2)
C17 C15 C14 116.8(2)
C17 C15 C16 117.6(2)
C14 C15 C16 102.4(2)
C17 C15 H15 106.4
C14 C15 H15 106.4
C16 C15 H15 106.4
O1 C16 N1 125.4(2)
O1 C16 C15 126.5(3)
N1 C16 C15 108.0(2)
C18 C17 C32 107.4(2)
C18 C17 C15 125.2(2)
C32 C17 C15 127.4(2)
C17 C18 N3 107.6(2)
C17 C18 C19 129.8(2)
N3 C18 C19 122.6(2)
C24 C19 C20 118.3(2)
C24 C19 C18 121.7(2)
C20 C19 C18 119.9(2)
C21 C20 C19 120.8(3)
C21 C20 H20 119.6
C19 C20 H20 119.6
C22 C21 C20 119.4(3)
C22 C21 H21 120.3
C20 C21 H21 120.3
C21 C22 C23 121.6(3)
C21 C22 Cl1 120.0(2)
C23 C22 Cl1 118.4(3)
C22 C23 C24 118.8(3)
C22 C23 H23 120.6
C24 C23 H23 120.6
C23 C24 C19 121.0(3)
C23 C24 H24 119.5
C19 C24 H24 119.5
C30 C25 C26 120.0(3)
C30 C25 H25 120.0
C26 C25 H25 120.0
C27 C26 C25 120.2(3)
C27 C26 H26 119.9
C25 C26 H26 119.9
C28 C27 C26 120.3(3)
C28 C27 H27 119.8
C26 C27 H27 119.8
C27 C28 C29 120.3(3)
C27 C28 H28 119.9
C29 C28 H28 119.9
C30 C29 C28 120.1(3)
C30 C29 H29 119.9
C28 C29 H29 119.9
C25 C30 C29 119.0(3)
C25 C30 C31 119.1(3)
C29 C30 C31 121.8(2)
O2 C31 N2 122.4(3)
O2 C31 C30 123.2(2)
N2 C31 C30 114.4(2)
C33 C32 C17 107.3(2)
C33 C32 C39 120.2(2)
C17 C32 C39 132.5(2)
N3 C33 C32 107.5(2)
N3 C33 C34 126.4(2)
C32 C33 C34 125.8(3)
C33 C34 C35 110.1(2)
C33 C34 H34A 109.6
C35 C34 H34A 109.6
C33 C34 H34B 109.6
C35 C34 H34B 109.6
H34A C34 H34B 108.2
C38 C35 C36 111.7(3)
C38 C35 C34 111.0(2)
C36 C35 C34 110.9(3)
C38 C35 C37 107.3(3)
C36 C35 C37 107.2(3)
C34 C35 C37 108.5(3)
C35 C36 H36A 109.5
C35 C36 H36B 109.5
H36A C36 H36B 109.5
C35 C36 H36C 109.5
H36A C36 H36C 109.5
H36B C36 H36C 109.5
C35 C37 H37A 109.5
C35 C37 H37B 109.5
H37A C37 H37B 109.5
C35 C37 H37C 109.5
H37A C37 H37C 109.5
H37B C37 H37C 109.5
C35 C38 C39 115.3(3)
C35 C38 H38A 108.4
C39 C38 H38A 108.4
C35 C38 H38B 108.4
C39 C38 H38B 108.4
H38A C38 H38B 107.5
O3 C39 C32 123.1(3)
O3 C39 C38 121.8(3)
C32 C39 C38 115.0(3)
C16 N1 C8 111.1(2)
C16 N1 C7 123.6(2)
C8 N1 C7 125.3(2)
C31 N2 N3 120.7(2)
C31 N2 H2B 119.7
N3 N2 H2B 119.7
C33 N3 N2 124.0(2)
C33 N3 C18 110.3(2)
N2 N3 C18 125.8(2)

loop_
_geom_bond_atom_site_label_1
_geom_bond_atom_site_label_2
_geom_bond_distance
C1 C6 1.375(5)
C1 C2 1.400(7)
C1 H1 0.9300
C2 C3 1.368(9)
C2 H2A 0.9300
C3 C4 1.353(9)
C3 H3 0.9300
C4 C5 1.380(6)
C4 H4 0.9300
C5 C6 1.376(5)
C5 H5 0.9300
C6 C7 1.497(5)
C7 N1 1.449(4)
C7 H7A 0.9700
C7 H7B 0.9700
C8 C9 1.377(4)
C8 C14 1.383(4)
C8 N1 1.401(3)
C9 C10 1.388(4)
C9 H9 0.9300
C10 C11 1.375(5)
C10 H10 0.9300
C11 C13 1.396(4)
C11 C12 1.547(4)
C12 H12A 0.9600
C12 H12B 0.9600
C12 H12C 0.9600
C13 C14 1.370(4)
C13 H13 0.9300
C14 C15 1.500(4)
C15 C17 1.494(4)
C15 C16 1.526(4)
C15 H15 0.9800
C16 O1 1.225(3)
C16 N1 1.349(3)
C17 C18 1.352(3)
C17 C32 1.440(3)
C18 N3 1.394(3)
C18 C19 1.471(3)
C19 C24 1.379(4)
C19 C20 1.394(4)
C20 C21 1.369(4)
C20 H20 0.9300
C21 C22 1.356(5)
C21 H21 0.9300
C22 C23 1.375(4)
C22 Cl1 1.740(3)
C23 C24 1.376(4)
C23 H23 0.9300
C24 H24 0.9300
C25 C30 1.371(4)
C25 C26 1.378(5)
C25 H25 0.9300
C26 C27 1.372(5)
C26 H26 0.9300
C27 C28 1.340(5)
C27 H27 0.9300
C28 C29 1.386(4)
C28 H28 0.9300
C29 C30 1.382(4)
C29 H29 0.9300
C30 C31 1.492(4)
C31 O2 1.221(3)
C31 N2 1.351(3)
C32 C33 1.379(4)
C32 C39 1.447(4)
C33 N3 1.352(3)
C33 C34 1.489(4)
C34 C35 1.512(4)
C34 H34A 0.9700
C34 H34B 0.9700
C35 C38 1.510(4)
C35 C36 1.511(4)
C35 C37 1.559(5)
C36 H36A 0.9600
C36 H36B 0.9600
C36 H36C 0.9600
C37 H37A 0.9600
C37 H37B 0.9600
C37 H37C 0.9600
C38 C39 1.519(4)
C38 H38A 0.9700
C38 H38B 0.9700
C39 O3 1.211(3)
N2 N3 1.378(3)
N2 H2B 0.8600

loop_
_geom_hbond_atom_site_label_D
_geom_hbond_atom_site_label_H
_geom_hbond_atom_site_label_A
_geom_hbond_distance_DH
_geom_hbond_distance_HA
_geom_hbond_distance_DA
_geom_hbond_angle_DHA
_geom_hbond_site_symmetry_A
N2 H2B O1 0.86 2.06 2.837(3) 150.7 7_566
